data_7701952
loop_
_publ_author_name
'Kan, Wei-Qiu'
'He, Yuan-Chun'
'Wen, Shizheng'
'Zhao, Pu Su'

_publ_section_title
;
 A series of host-guest coordination polymers containing viologens:
 syntheses, crystal Structures, thermo/photochromism and influence factors
 of the thermo/photochromic behaviors
;
_journal_name_full 'Dalton Transactions'
_journal_paper_doi 10.1039/C9DT03929E
_journal_year 2019
_chemical_formula_moiety 'C28 H20 Co N O7,(H2 O)'
_chemical_formula_sum 'C28 H22 Co N O8'
_chemical_formula_weight 559.40
_space_group_IT_number 2
_space_group_name_Hall '-P 1'
_space_group_name_H-M_alt 'P -1'
_symmetry_cell_setting triclinic
_symmetry_space_group_name_Hall '-P 1'
_symmetry_space_group_name_H-M 'P -1'
_atom_sites_solution_hydrogens geom
_atom_sites_solution_primary direct
_atom_sites_solution_secondary difmap
_audit_creation_method SHELXL-97
_audit_update_record
;
2019-07-03 deposited with the CCDC.	2019-11-15 downloaded from the CCDC.
;
_cell_angle_alpha 72.491(3)
_cell_angle_beta 83.489(3)
_cell_angle_gamma 80.575(3)
_cell_formula_units_Z 2
_cell_length_a 9.5637(17)
_cell_length_b 10.988(2)
_cell_length_c 11.922(2)
_cell_measurement_reflns_used 2053
_cell_measurement_temperature 293(2)
_cell_measurement_theta_max 23.0143
_cell_measurement_theta_min 2.2458
_cell_volume 1175.9(4)
_computing_cell_refinement 'CrysAlisPro(1.171.35.21) (Agilent Tech., 2012)'
_computing_data_collection 'CrysAlisPro(1.171.35.21) (Agilent Tech., 2012)'
_computing_data_reduction 'CrysAlisPro(1.171.35.21) (Agilent Tech., 2012)'
_computing_structure_refinement 'SHELXL-97 (Sheldrick, 2008)'
_computing_structure_solution 'SHELXL-97 (Sheldrick, 2008)'
_diffrn_ambient_temperature 293(2)
_diffrn_detector_area_resol_mean 10.0
_diffrn_measured_fraction_theta_full 0.998
_diffrn_measured_fraction_theta_max 0.997
_diffrn_measurement_device_type 'Bruker P4'
_diffrn_measurement_method '\w scan'
_diffrn_radiation_monochromator graphite
_diffrn_radiation_source 'fine-focus sealed tube'
_diffrn_radiation_type MoK\a
_diffrn_radiation_wavelength 0.71073
_diffrn_reflns_av_R_equivalents 0.0411
_diffrn_reflns_av_sigmaI/netI 0.0630
_diffrn_reflns_limit_h_max 11
_diffrn_reflns_limit_h_min -11
_diffrn_reflns_limit_k_max 12
_diffrn_reflns_limit_k_min -13
_diffrn_reflns_limit_l_max 13
_diffrn_reflns_limit_l_min -14
_diffrn_reflns_number 9717
_diffrn_reflns_theta_full 25.00
_diffrn_reflns_theta_max 25.34
_diffrn_reflns_theta_min 1.80
_exptl_absorpt_coefficient_mu 0.787
_exptl_absorpt_correction_T_max 0.875
_exptl_absorpt_correction_T_min 0.815
_exptl_absorpt_correction_type multi-scan
_exptl_absorpt_process_details
;
CrysAlis (Oxford Diffraction, 2006)
;
_exptl_crystal_colour green
_exptl_crystal_density_diffrn 1.580
_exptl_crystal_density_method 'not measured'
_exptl_crystal_description block
_exptl_crystal_F_000 576
_exptl_crystal_size_max 0.26
_exptl_crystal_size_mid 0.23
_exptl_crystal_size_min 0.17
_refine_diff_density_max 0.251
_refine_diff_density_min -0.464
_refine_diff_density_rms 0.068
_refine_ls_extinction_method none
_refine_ls_goodness_of_fit_ref 1.043
_refine_ls_hydrogen_treatment mixed
_refine_ls_matrix_type full
_refine_ls_number_parameters 349
_refine_ls_number_reflns 4303
_refine_ls_number_restraints 5
_refine_ls_restrained_S_all 1.043
_refine_ls_R_factor_all 0.0652
_refine_ls_R_factor_gt 0.0433
_refine_ls_shift/su_max 0.000
_refine_ls_shift/su_mean 0.000
_refine_ls_structure_factor_coef Fsqd
_refine_ls_weighting_details 'calc w=1/[\s^2^(Fo^2^)+(0.0449P)^2^+0.0000P] where P=(Fo^2^+2Fc^2^)/3'
_refine_ls_weighting_scheme calc
_refine_ls_wR_factor_gt 0.0917
_refine_ls_wR_factor_ref 0.1008
_reflns_number_gt 3269
_reflns_number_total 4303
_reflns_threshold_expression >2\s(I)
_cod_data_source_file c9dt03929e2.cif
_cod_data_source_block compound-1
_cod_depositor_comments
;
The following automatic conversions were performed:

data item '_symmetry_cell_setting' value 'Triclinic' was changed to
'triclinic' in accordance with the
/home/data/users/saulius/crontab/automatic-downloads/rss-feeds/RSC/lib/dictionaries/cif_core.dic
dictionary named 'cif_core.dic' version 2.4.2 last updated on
2011-04-26.

Automatic conversion script
Id: cif_fix_values 6909 2019-04-08 15:41:33Z antanas 
;
_cod_original_cell_volume 1176.0(4)
_cod_database_code 7701952

loop_
_symmetry_equiv_pos_as_xyz
'x, y, z'
'-x, -y, -z'

loop_
_atom_site_label
_atom_site_type_symbol
_atom_site_fract_x
_atom_site_fract_y
_atom_site_fract_z
_atom_site_U_iso_or_equiv
_atom_site_adp_type
_atom_site_occupancy
_atom_site_symmetry_multiplicity
_atom_site_calc_flag
_atom_site_refinement_flags
Co1 Co 0.88704(4) 0.05465(4) 0.91106(3) 0.02355(14) Uani 1 1 d .
C1 C 0.6849(3) 0.1865(3) 0.7284(3) 0.0282(7) Uani 1 1 d .
C2 C 0.1754(3) 0.1319(3) 0.8477(2) 0.0260(7) Uani 1 1 d .
C3 C 0.5309(3) 0.2204(3) 0.7009(2) 0.0244(7) Uani 1 1 d .
C4 C 0.4254(3) 0.1733(3) 0.7846(2) 0.0234(7) Uani 1 1 d .
H4 H 0.4494 0.1260 0.8604 0.028 Uiso 1 1 calc R
C5 C 0.2844(3) 0.1955(3) 0.7576(2) 0.0233(6) Uani 1 1 d .
C6 C 0.2467(3) 0.2684(3) 0.6445(2) 0.0273(7) Uani 1 1 d .
H6 H 0.1525 0.2844 0.6256 0.033 Uiso 1 1 calc R
C7 C 0.3526(3) 0.3164(3) 0.5609(2) 0.0296(7) Uani 1 1 d .
C8 C 0.4934(3) 0.2928(3) 0.5881(2) 0.0278(7) Uani 1 1 d .
H8 H 0.5631 0.3254 0.5310 0.033 Uiso 1 1 calc R
C9 C 0.1903(3) 0.4264(4) 0.4105(3) 0.0419(9) Uani 1 1 d .
H9A H 0.1426 0.4914 0.4468 0.050 Uiso 1 1 calc R
H9B H 0.1372 0.3536 0.4348 0.050 Uiso 1 1 calc R
C10 C 0.1967(3) 0.4807(3) 0.2781(2) 0.0307(7) Uani 1 1 d .
C11 C 0.0719(3) 0.5254(3) 0.2214(2) 0.0323(8) Uani 1 1 d .
H11 H -0.0147 0.5254 0.2657 0.039 Uiso 1 1 calc R
C12 C 0.0742(3) 0.5699(3) 0.1000(2) 0.0311(7) Uani 1 1 d .
H12 H -0.0112 0.5986 0.0639 0.037 Uiso 1 1 calc R
C13 C 0.2006(3) 0.5727(3) 0.0308(2) 0.0269(7) Uani 1 1 d .
C14 C 0.3241(3) 0.5320(4) 0.0892(3) 0.0486(10) Uani 1 1 d .
H14 H 0.4109 0.5356 0.0453 0.058 Uiso 1 1 calc R
C15 C 0.3231(3) 0.4861(4) 0.2104(3) 0.0491(10) Uani 1 1 d .
H15 H 0.4085 0.4586 0.2465 0.059 Uiso 1 1 calc R
C16 C 0.2041(3) 0.6124(3) -0.1003(2) 0.0245(7) Uani 1 1 d .
C17 C 0.2845(3) 0.5334(3) -0.1626(3) 0.0328(8) Uani 1 1 d .
H17 H 0.3391 0.4586 -0.1213 0.039 Uiso 1 1 calc R
C18 C 0.2858(3) 0.5628(3) -0.2841(3) 0.0362(8) Uani 1 1 d .
H18 H 0.3434 0.5097 -0.3235 0.043 Uiso 1 1 calc R
C19 C 0.2017(3) 0.6708(3) -0.3467(3) 0.0354(8) Uani 1 1 d .
H19 H 0.1999 0.6898 -0.4281 0.042 Uiso 1 1 calc R
C20 C 0.1205(3) 0.7501(3) -0.2871(3) 0.0318(7) Uani 1 1 d .
H20 H 0.0621 0.8221 -0.3287 0.038 Uiso 1 1 calc R
C21 C 0.1239(3) 0.7249(3) -0.1658(2) 0.0243(7) Uani 1 1 d .
C22 C 0.0551(3) 0.8290(3) -0.1117(3) 0.0291(7) Uani 1 1 d .
C23 C 0.3523(4) 0.0639(4) 0.3965(3) 0.0490(10) Uani 1 1 d .
H23 H 0.2741 0.0487 0.4502 0.059 Uiso 1 1 calc R
C24 C 0.3318(4) 0.1170(4) 0.2795(3) 0.0522(10) Uani 1 1 d .
H24 H 0.2403 0.1364 0.2539 0.063 Uiso 1 1 calc R
C25 C 0.5746(4) 0.1153(4) 0.2365(3) 0.0523(10) Uani 1 1 d .
H25 H 0.6505 0.1347 0.1812 0.063 Uiso 1 1 calc R
C26 C 0.5999(4) 0.0602(3) 0.3533(3) 0.0448(9) Uani 1 1 d .
H26 H 0.6926 0.0414 0.3764 0.054 Uiso 1 1 calc R
C27 C 0.4875(3) 0.0324(3) 0.4369(3) 0.0328(7) Uani 1 1 d .
C28 C 0.4183(5) 0.1929(4) 0.0746(3) 0.0706(13) Uani 1 1 d .
H28A H 0.5074 0.2054 0.0297 0.106 Uiso 1 1 calc R
H28B H 0.3572 0.2737 0.0609 0.106 Uiso 1 1 calc R
H28C H 0.3743 0.1329 0.0508 0.106 Uiso 1 1 calc R
N1 N 0.4431(3) 0.1413(3) 0.2015(2) 0.0439(7) Uani 1 1 d .
O1 O 0.7061(2) 0.1285(2) 0.83608(17) 0.0341(5) Uani 1 1 d .
O2 O 0.7778(2) 0.2125(3) 0.64863(19) 0.0566(8) Uani 1 1 d .
O3 O 0.2161(2) 0.0722(2) 0.94856(16) 0.0371(6) Uani 1 1 d .
O4 O 0.0530(2) 0.1381(2) 0.81467(17) 0.0336(5) Uani 1 1 d .
O5 O 0.3297(2) 0.3869(2) 0.44640(18) 0.0504(7) Uani 1 1 d .
O6 O 0.1191(2) 0.8452(2) -0.03206(18) 0.0398(6) Uani 1 1 d .
O7 O -0.0559(2) 0.8981(2) -0.1537(2) 0.0410(6) Uani 1 1 d .
O1W O 1.0366(3) 0.0860(3) 0.5693(3) 0.0698(8) Uani 1 1 d D
H1A H 0.9509(18) 0.096(3) 0.593(4) 0.105 Uiso 1 1 d D
H1B H 1.0735(12) 0.0185(8) 0.5554(11) 0.105 Uiso 1 1 d D

loop_
_atom_site_aniso_label
_atom_site_aniso_U_11
_atom_site_aniso_U_22
_atom_site_aniso_U_33
_atom_site_aniso_U_23
_atom_site_aniso_U_13
_atom_site_aniso_U_12
Co1 0.0157(2) 0.0349(3) 0.0174(2) -0.00302(17) -0.00353(15) -0.00274(17)
C1 0.0209(16) 0.0366(19) 0.0250(17) -0.0066(14) -0.0040(13) -0.0001(14)
C2 0.0217(16) 0.0324(18) 0.0227(16) -0.0055(13) 0.0013(13) -0.0063(13)
C3 0.0202(15) 0.0317(17) 0.0187(15) -0.0036(13) -0.0051(12) -0.0006(13)
C4 0.0223(15) 0.0288(16) 0.0162(14) -0.0008(12) -0.0029(12) -0.0048(13)
C5 0.0203(15) 0.0278(16) 0.0198(15) -0.0035(13) -0.0008(12) -0.0047(13)
C6 0.0175(15) 0.0351(18) 0.0255(16) -0.0025(14) -0.0075(13) -0.0006(13)
C7 0.0253(17) 0.0370(18) 0.0175(15) 0.0042(13) -0.0040(13) 0.0000(14)
C8 0.0178(15) 0.0387(18) 0.0199(15) 0.0009(14) -0.0002(12) -0.0028(13)
C9 0.0228(17) 0.065(2) 0.0257(17) 0.0020(17) -0.0077(14) 0.0031(16)
C10 0.0248(17) 0.0394(19) 0.0228(16) -0.0018(14) -0.0062(13) -0.0007(14)
C11 0.0219(16) 0.044(2) 0.0234(16) 0.0012(14) 0.0003(13) -0.0052(14)
C12 0.0206(16) 0.0401(19) 0.0258(16) 0.0024(14) -0.0071(13) -0.0033(14)
C13 0.0249(16) 0.0295(17) 0.0233(15) -0.0046(13) -0.0034(13) 0.0000(13)
C14 0.0171(17) 0.092(3) 0.0265(18) -0.0094(19) -0.0008(14) 0.0076(18)
C15 0.0214(17) 0.086(3) 0.0286(18) -0.0055(19) -0.0069(15) 0.0070(18)
C16 0.0195(15) 0.0301(17) 0.0233(15) -0.0070(13) -0.0019(12) -0.0025(13)
C17 0.0298(18) 0.0343(19) 0.0295(17) -0.0064(15) -0.0035(14) 0.0047(14)
C18 0.0351(19) 0.046(2) 0.0303(18) -0.0180(16) 0.0043(15) -0.0050(16)
C19 0.0370(19) 0.052(2) 0.0176(15) -0.0102(15) -0.0008(14) -0.0070(17)
C20 0.0317(18) 0.0359(19) 0.0231(16) -0.0030(14) -0.0042(14) 0.0005(15)
C21 0.0213(15) 0.0288(17) 0.0212(15) -0.0046(13) -0.0013(12) -0.0040(13)
C22 0.0307(18) 0.0286(17) 0.0241(16) -0.0024(14) 0.0048(14) -0.0072(14)
C23 0.031(2) 0.072(3) 0.040(2) -0.014(2) -0.0030(17) -0.0022(19)
C24 0.043(2) 0.067(3) 0.046(2) -0.012(2) -0.0172(19) -0.003(2)
C25 0.048(2) 0.067(3) 0.044(2) -0.010(2) 0.0009(19) -0.027(2)
C26 0.037(2) 0.058(2) 0.040(2) -0.0082(18) -0.0075(16) -0.0148(18)
C27 0.0316(18) 0.0358(19) 0.0347(18) -0.0142(15) -0.0061(15) -0.0048(15)
C28 0.103(4) 0.075(3) 0.036(2) -0.003(2) -0.024(2) -0.029(3)
N1 0.059(2) 0.0389(17) 0.0367(17) -0.0083(14) -0.0111(15) -0.0158(15)
O1 0.0215(11) 0.0481(14) 0.0237(11) 0.0027(10) -0.0075(9) -0.0004(10)
O2 0.0213(12) 0.104(2) 0.0314(13) -0.0022(14) -0.0012(11) -0.0057(13)
O3 0.0342(12) 0.0543(15) 0.0188(11) 0.0046(10) -0.0053(9) -0.0210(11)
O4 0.0194(11) 0.0488(14) 0.0276(11) -0.0010(10) -0.0036(9) -0.0085(10)
O5 0.0233(12) 0.0848(19) 0.0222(12) 0.0182(12) -0.0095(10) -0.0065(12)
O6 0.0545(15) 0.0396(14) 0.0286(12) -0.0136(11) -0.0034(11) -0.0079(12)
O7 0.0307(13) 0.0376(14) 0.0522(15) -0.0145(12) -0.0038(11) 0.0060(11)
O1W 0.0631(19) 0.0693(19) 0.076(2) -0.0220(16) -0.0166(18) 0.0023(16)

loop_
_atom_type_symbol
_atom_type_description
_atom_type_scat_dispersion_real
_atom_type_scat_dispersion_imag
_atom_type_scat_source
C C 0.0033 0.0016 'International Tables Vol C Tables 4.2.6.8 and 6.1.1.4'
H H 0.0000 0.0000 'International Tables Vol C Tables 4.2.6.8 and 6.1.1.4'
N N 0.0061 0.0033 'International Tables Vol C Tables 4.2.6.8 and 6.1.1.4'
O O 0.0106 0.0060 'International Tables Vol C Tables 4.2.6.8 and 6.1.1.4'
Co Co 0.3494 0.9721 'International Tables Vol C Tables 4.2.6.8 and 6.1.1.4'

loop_
_geom_angle_atom_site_label_1
_geom_angle_atom_site_label_2
_geom_angle_atom_site_label_3
_geom_angle
_geom_angle_site_symmetry_1
_geom_angle_site_symmetry_3
O1 Co1 O4 111.77(8) . 1_655
O1 Co1 O6 101.88(9) . 2_666
O4 Co1 O6 92.49(9) 1_655 2_666
O1 Co1 O7 100.18(9) . 1_646
O4 Co1 O7 90.24(9) 1_655 1_646
O6 Co1 O7 154.95(9) 2_666 1_646
O1 Co1 O3 91.42(8) . 2_657
O4 Co1 O3 156.81(8) 1_655 2_657
O6 Co1 O3 82.63(9) 2_666 2_657
O7 Co1 O3 85.12(9) 1_646 2_657
O2 C1 O1 125.5(3) . .
O2 C1 C3 119.6(3) . .
O1 C1 C3 114.9(3) . .
O3 C2 O4 125.4(3) . .
O3 C2 C5 116.8(2) . .
O4 C2 C5 117.7(2) . .
C4 C3 C8 118.9(3) . .
C4 C3 C1 120.7(2) . .
C8 C3 C1 120.4(3) . .
C3 C4 C5 121.2(2) . .
C3 C4 H4 119.4 . .
C5 C4 H4 119.4 . .
C4 C5 C6 119.9(3) . .
C4 C5 C2 119.4(2) . .
C6 C5 C2 120.6(2) . .
C7 C6 C5 118.8(3) . .
C7 C6 H6 120.6 . .
C5 C6 H6 120.6 . .
O5 C7 C8 114.6(3) . .
O5 C7 C6 124.4(3) . .
C8 C7 C6 121.0(3) . .
C7 C8 C3 120.2(3) . .
C7 C8 H8 119.9 . .
C3 C8 H8 119.9 . .
O5 C9 C10 108.7(2) . .
O5 C9 H9A 110.0 . .
C10 C9 H9A 110.0 . .
O5 C9 H9B 110.0 . .
C10 C9 H9B 110.0 . .
H9A C9 H9B 108.3 . .
C15 C10 C11 118.1(3) . .
C15 C10 C9 122.3(3) . .
C11 C10 C9 119.5(3) . .
C12 C11 C10 120.8(3) . .
C12 C11 H11 119.6 . .
C10 C11 H11 119.6 . .
C11 C12 C13 121.5(3) . .
C11 C12 H12 119.2 . .
C13 C12 H12 119.2 . .
C14 C13 C12 116.7(3) . .
C14 C13 C16 121.3(3) . .
C12 C13 C16 122.0(3) . .
C15 C14 C13 122.3(3) . .
C15 C14 H14 118.9 . .
C13 C14 H14 118.9 . .
C10 C15 C14 120.5(3) . .
C10 C15 H15 119.8 . .
C14 C15 H15 119.8 . .
C17 C16 C21 117.3(3) . .
C17 C16 C13 119.7(3) . .
C21 C16 C13 122.9(3) . .
C18 C17 C16 122.0(3) . .
C18 C17 H17 119.0 . .
C16 C17 H17 119.0 . .
C19 C18 C17 120.0(3) . .
C19 C18 H18 120.0 . .
C17 C18 H18 120.0 . .
C20 C19 C18 119.0(3) . .
C20 C19 H19 120.5 . .
C18 C19 H19 120.5 . .
C19 C20 C21 121.4(3) . .
C19 C20 H20 119.3 . .
C21 C20 H20 119.3 . .
C20 C21 C16 120.2(3) . .
C20 C21 C22 117.6(3) . .
C16 C21 C22 121.8(2) . .
O6 C22 O7 124.9(3) . .
O6 C22 C21 116.6(3) . .
O7 C22 C21 118.3(3) . .
C24 C23 C27 121.2(3) . .
C24 C23 H23 119.4 . .
C27 C23 H23 119.4 . .
N1 C24 C23 120.1(3) . .
N1 C24 H24 120.0 . .
C23 C24 H24 120.0 . .
N1 C25 C26 120.9(3) . .
N1 C25 H25 119.5 . .
C26 C25 H25 119.5 . .
C25 C26 C27 120.1(3) . .
C25 C26 H26 119.9 . .
C27 C26 H26 119.9 . .
C23 C27 C26 116.9(3) . .
C23 C27 C27 122.0(4) . 2_656
C26 C27 C27 121.1(4) . 2_656
N1 C28 H28A 109.5 . .
N1 C28 H28B 109.5 . .
H28A C28 H28B 109.5 . .
N1 C28 H28C 109.5 . .
H28A C28 H28C 109.5 . .
H28B C28 H28C 109.5 . .
C25 N1 C24 120.8(3) . .
C25 N1 C28 120.2(3) . .
C24 N1 C28 118.9(3) . .
C1 O1 Co1 129.40(19) . .
C2 O3 Co1 129.31(19) . 2_657
C2 O4 Co1 127.34(18) . 1_455
C7 O5 C9 120.0(2) . .
C22 O6 Co1 145.5(2) . 2_666
C22 O7 Co1 112.4(2) . 1_464
H1A O1W H1B 121.0(19) . .

loop_
_geom_bond_atom_site_label_1
_geom_bond_atom_site_label_2
_geom_bond_distance
_geom_bond_site_symmetry_2
Co1 O1 1.9762(19) .
Co1 O4 2.027(2) 1_655
Co1 O6 2.052(2) 2_666
Co1 O7 2.061(2) 1_646
Co1 O3 2.0947(19) 2_657
C1 O2 1.226(3) .
C1 O1 1.273(3) .
C1 C3 1.507(4) .
C2 O3 1.255(3) .
C2 O4 1.262(3) .
C2 C5 1.504(4) .
C3 C4 1.384(4) .
C3 C8 1.393(4) .
C4 C5 1.387(4) .
C4 H4 0.9300 .
C5 C6 1.399(4) .
C6 C7 1.388(4) .
C6 H6 0.9300 .
C7 O5 1.373(3) .
C7 C8 1.386(4) .
C8 H8 0.9300 .
C9 O5 1.406(3) .
C9 C10 1.508(4) .
C9 H9A 0.9700 .
C9 H9B 0.9700 .
C10 C15 1.374(4) .
C10 C11 1.384(4) .
C11 C12 1.380(4) .
C11 H11 0.9300 .
C12 C13 1.384(4) .
C12 H12 0.9300 .
C13 C14 1.380(4) .
C13 C16 1.489(4) .
C14 C15 1.380(4) .
C14 H14 0.9300 .
C15 H15 0.9300 .
C16 C17 1.391(4) .
C16 C21 1.403(4) .
C17 C18 1.386(4) .
C17 H17 0.9300 .
C18 C19 1.380(4) .
C18 H18 0.9300 .
C19 C20 1.376(4) .
C19 H19 0.9300 .
C20 C21 1.391(4) .
C20 H20 0.9300 .
C21 C22 1.503(4) .
C22 O6 1.256(3) .
C22 O7 1.258(3) .
C23 C24 1.364(5) .
C23 C27 1.385(5) .
C23 H23 0.9300 .
C24 N1 1.337(4) .
C24 H24 0.9300 .
C25 N1 1.329(4) .
C25 C26 1.373(5) .
C25 H25 0.9300 .
C26 C27 1.388(4) .
C26 H26 0.9300 .
C27 C27 1.485(6) 2_656
C28 N1 1.479(4) .
C28 H28A 0.9600 .
C28 H28B 0.9600 .
C28 H28C 0.9600 .
O3 Co1 2.0947(19) 2_657
O4 Co1 2.027(2) 1_455
O6 Co1 2.052(2) 2_666
O7 Co1 2.061(2) 1_464
O1W H1A 0.838(10) .
O1W H1B 0.823(9) .

loop_
_geom_hbond_atom_site_label_D
_geom_hbond_atom_site_label_H
_geom_hbond_atom_site_label_A
_geom_hbond_distance_DH
_geom_hbond_distance_HA
_geom_hbond_distance_DA
_geom_hbond_angle_DHA
_geom_hbond_site_symmetry_A
O1W H1A O2 0.838(10) 2.093(15) 2.844(4) 149(3) .
O1W H1B O1W 0.823(9) 2.533(6) 3.061(6) 123.0(6) 2_756

loop_
_geom_torsion_atom_site_label_1
_geom_torsion_atom_site_label_2
_geom_torsion_atom_site_label_3
_geom_torsion_atom_site_label_4
_geom_torsion
_geom_torsion_site_symmetry_1
_geom_torsion_site_symmetry_4
O2 C1 C3 C4 169.1(3) . .
O1 C1 C3 C4 -9.2(4) . .
O2 C1 C3 C8 -6.8(5) . .
O1 C1 C3 C8 175.0(3) . .
C8 C3 C4 C5 0.9(4) . .
C1 C3 C4 C5 -175.0(3) . .
C3 C4 C5 C6 -1.0(4) . .
C3 C4 C5 C2 174.1(3) . .
O3 C2 C5 C4 7.5(4) . .
O4 C2 C5 C4 -169.5(3) . .
O3 C2 C5 C6 -177.4(3) . .
O4 C2 C5 C6 5.5(4) . .
C4 C5 C6 C7 0.5(4) . .
C2 C5 C6 C7 -174.6(3) . .
C5 C6 C7 O5 178.7(3) . .
C5 C6 C7 C8 0.1(5) . .
O5 C7 C8 C3 -178.9(3) . .
C6 C7 C8 C3 -0.2(5) . .
C4 C3 C8 C7 -0.3(5) . .
C1 C3 C8 C7 175.6(3) . .
O5 C9 C10 C15 0.5(5) . .
O5 C9 C10 C11 179.5(3) . .
C15 C10 C11 C12 2.2(5) . .
C9 C10 C11 C12 -176.8(3) . .
C10 C11 C12 C13 -0.6(5) . .
C11 C12 C13 C14 -1.6(5) . .
C11 C12 C13 C16 176.0(3) . .
C12 C13 C14 C15 2.3(6) . .
C16 C13 C14 C15 -175.3(3) . .
C11 C10 C15 C14 -1.5(6) . .
C9 C10 C15 C14 177.5(4) . .
C13 C14 C15 C10 -0.8(6) . .
C14 C13 C16 C17 49.3(4) . .
C12 C13 C16 C17 -128.2(3) . .
C14 C13 C16 C21 -133.7(3) . .
C12 C13 C16 C21 48.8(4) . .
C21 C16 C17 C18 -0.4(4) . .
C13 C16 C17 C18 176.7(3) . .
C16 C17 C18 C19 -2.4(5) . .
C17 C18 C19 C20 1.9(5) . .
C18 C19 C20 C21 1.3(5) . .
C19 C20 C21 C16 -4.2(5) . .
C19 C20 C21 C22 168.2(3) . .
C17 C16 C21 C20 3.6(4) . .
C13 C16 C21 C20 -173.4(3) . .
C17 C16 C21 C22 -168.5(3) . .
C13 C16 C21 C22 14.5(4) . .
C20 C21 C22 O6 -139.7(3) . .
C16 C21 C22 O6 32.6(4) . .
C20 C21 C22 O7 35.8(4) . .
C16 C21 C22 O7 -151.9(3) . .
C27 C23 C24 N1 -1.0(6) . .
N1 C25 C26 C27 -0.9(6) . .
C24 C23 C27 C26 1.5(6) . .
C24 C23 C27 C27 -176.4(4) . 2_656
C25 C26 C27 C23 -0.6(5) . .
C25 C26 C27 C27 177.3(4) . 2_656
C26 C25 N1 C24 1.5(6) . .
C26 C25 N1 C28 -176.0(3) . .
C23 C24 N1 C25 -0.6(6) . .
C23 C24 N1 C28 177.0(4) . .
O2 C1 O1 Co1 -3.1(5) . .
C3 C1 O1 Co1 175.05(18) . .
O4 Co1 O1 C1 23.3(3) 1_655 .
O6 Co1 O1 C1 120.9(3) 2_666 .
O7 Co1 O1 C1 -71.1(3) 1_646 .
O3 Co1 O1 C1 -156.4(3) 2_657 .
O4 C2 O3 Co1 8.6(5) . 2_657
C5 C2 O3 Co1 -168.19(19) . 2_657
O3 C2 O4 Co1 -0.5(5) . 1_455
C5 C2 O4 Co1 176.29(19) . 1_455
C8 C7 O5 C9 -174.7(3) . .
C6 C7 O5 C9 6.7(5) . .
C10 C9 O5 C7 -170.2(3) . .
O7 C22 O6 Co1 7.9(5) . 2_666
C21 C22 O6 Co1 -176.9(2) . 2_666
O6 C22 O7 Co1 5.6(4) . 1_464
C21 C22 O7 Co1 -169.53(19) . 1_464
